data_2227132
loop_
_publ_author_name
'Mohammadnezhad, Gholamhossein'
'Ghanbarpour, Ali Reza'
'Amini, Mostafa M.'
'Ng, Seik Weng'

_publ_section_title
;
 Bis(quinoline-2-carboxylato-\k^2^<i>N</i>,<i>O</i>)lead(II)
;
_journal_coeditor_code XU2797
_journal_issue 8
_journal_name_full 'Acta Crystallographica Section E'
_journal_page_first m946
_journal_paper_doi 10.1107/S1600536810027509
_journal_volume 66
_journal_year 2010
_chemical_formula_iupac '[Pb (C10 H6 N1 O2)2]'
_chemical_formula_moiety 'C20 H12 N2 O4 Pb'
_chemical_formula_sum 'C20 H12 N2 O4 Pb'
_chemical_formula_weight 551.51
_chemical_name_systematic
;
Bis(quinoline-2-carboxylato-\k^2^<i>N</i>,<i>O</i>)lead(II)
;
_space_group_IT_number 14
_symmetry_cell_setting monoclinic
_symmetry_space_group_name_Hall '-P 2ybc'
_symmetry_space_group_name_H-M 'P 1 21/c 1'
_atom_sites_solution_hydrogens geom
_atom_sites_solution_primary direct
_atom_sites_solution_secondary difmap
_audit_creation_method SHELXL-97
_cell_angle_alpha 90.00
_cell_angle_beta 108.9810(10)
_cell_angle_gamma 90.00
_cell_formula_units_Z 4
_cell_length_a 16.4510(15)
_cell_length_b 7.2895(7)
_cell_length_c 14.1877(13)
_cell_measurement_reflns_used 3819
_cell_measurement_temperature 100(2)
_cell_measurement_theta_max 28.3
_cell_measurement_theta_min 2.6
_cell_volume 1608.9(3)
_computing_cell_refinement 'SAINT (Bruker, 2009)'
_computing_data_collection 'APEX2 (Bruker, 2009)'
_computing_data_reduction 'SAINT (Bruker, 2009)'
_computing_molecular_graphics 'X-SEED (Barbour, 2001)'
_computing_publication_material 'publCIF (Westrip, 2010)'
_computing_structure_refinement 'SHELXL97 (Sheldrick, 2008)'
_computing_structure_solution 'SHELXS97 (Sheldrick, 2008)'
_diffrn_ambient_temperature 100(2)
_diffrn_measured_fraction_theta_full 0.991
_diffrn_measured_fraction_theta_max 0.991
_diffrn_measurement_device_type 'Bruker SMART APEX'
_diffrn_measurement_method '\w scans'
_diffrn_radiation_monochromator graphite
_diffrn_radiation_source 'fine-focus sealed tube'
_diffrn_radiation_type MoK\a
_diffrn_radiation_wavelength 0.71073
_diffrn_reflns_av_R_equivalents 0.0325
_diffrn_reflns_av_sigmaI/netI 0.0403
_diffrn_reflns_limit_h_max 21
_diffrn_reflns_limit_h_min -12
_diffrn_reflns_limit_k_max 9
_diffrn_reflns_limit_k_min -8
_diffrn_reflns_limit_l_max 18
_diffrn_reflns_limit_l_min -18
_diffrn_reflns_number 9758
_diffrn_reflns_theta_full 27.50
_diffrn_reflns_theta_max 27.50
_diffrn_reflns_theta_min 1.31
_diffrn_standards_decay_% 0
_diffrn_standards_interval_count 0
_diffrn_standards_interval_time 0
_diffrn_standards_number 0
_exptl_absorpt_coefficient_mu 10.518
_exptl_absorpt_correction_T_max 0.6213
_exptl_absorpt_correction_T_min 0.3014
_exptl_absorpt_correction_type multi-scan
_exptl_absorpt_process_details '(SADABS; Sheldrick, 1996)'
_exptl_crystal_colour Colorless
_exptl_crystal_density_diffrn 2.277
_exptl_crystal_density_method 'not measured'
_exptl_crystal_description Prism
_exptl_crystal_F_000 1040
_exptl_crystal_size_max 0.15
_exptl_crystal_size_mid 0.10
_exptl_crystal_size_min 0.05
_refine_diff_density_max 1.636
_refine_diff_density_min -0.925
_refine_ls_extinction_method none
_refine_ls_goodness_of_fit_ref 1.025
_refine_ls_hydrogen_treatment constr
_refine_ls_matrix_type full
_refine_ls_number_parameters 244
_refine_ls_number_reflns 3669
_refine_ls_number_restraints 6
_refine_ls_restrained_S_all 1.025
_refine_ls_R_factor_all 0.0346
_refine_ls_R_factor_gt 0.0255
_refine_ls_shift/su_max 0.002
_refine_ls_shift/su_mean 0.000
_refine_ls_structure_factor_coef Fsqd
_refine_ls_weighting_details 'calc w=1/[\s^2^(Fo^2^)+(0.0278P)^2^+0.2749P] where P=(Fo^2^+2Fc^2^)/3'
_refine_ls_weighting_scheme calc
_refine_ls_wR_factor_gt 0.0546
_refine_ls_wR_factor_ref 0.0578
_reflns_number_gt 3119
_reflns_number_total 3669
_reflns_threshold_expression I>2\s(I)
_cod_data_source_file xu2797.cif
_cod_data_source_block I
_cod_original_sg_symbol_H-M 'P 21/c'
_cod_database_code 2227132
_cod_database_fobs_code 2227132

loop_
_symmetry_equiv_pos_as_xyz
'x, y, z'
'-x, y+1/2, -z+1/2'
'-x, -y, -z'
'x, -y-1/2, z-1/2'

loop_
_atom_site_type_symbol
_atom_site_label
_atom_site_fract_x
_atom_site_fract_y
_atom_site_fract_z
_atom_site_U_iso_or_equiv
_atom_site_adp_type
_atom_site_calc_flag
_atom_site_refinement_flags
_atom_site_occupancy
_atom_site_disorder_assembly
_atom_site_disorder_group
Pb Pb1 0.747914(11) 0.70412(2) 0.535665(12) 0.00980(6) Uani d . 1 . .
O O1 0.7953(2) 0.6837(4) 0.4000(2) 0.0147(7) Uani d . 1 . .
O O2 0.7691(2) 0.6491(5) 0.2362(2) 0.0184(7) Uani d . 1 . .
O O3 0.7075(2) 1.0028(4) 0.4949(2) 0.0144(7) Uani d . 1 . .
O O4 0.7419(2) 1.2990(4) 0.4913(3) 0.0196(7) Uani d . 1 . .
N N1 0.6232(2) 0.6704(5) 0.3714(3) 0.0107(8) Uani d . 1 . .
N N2 0.8766(2) 0.9163(5) 0.5793(3) 0.0114(8) Uani d . 1 . .
C C1 0.7447(3) 0.6590(6) 0.3111(3) 0.0126(10) Uani d . 1 . .
C C2 0.6487(3) 0.6425(6) 0.2937(3) 0.0103(9) Uani d . 1 . .
C C3 0.5919(3) 0.6023(6) 0.1978(3) 0.0131(9) Uani d . 1 . .
H H3 0.6131 0.5808 0.1439 0.016 Uiso calc R 1 . .
C C4 0.5058(3) 0.5948(6) 0.1835(3) 0.0138(9) Uani d . 1 . .
H H4 0.4663 0.5701 0.1191 0.017 Uiso calc R 1 . .
C C5 0.4753(3) 0.6238(6) 0.2649(3) 0.0136(9) Uani d . 1 . .
C C6 0.3874(3) 0.6160(6) 0.2565(3) 0.0155(10) Uani d . 1 . .
H H6 0.3456 0.5914 0.1936 0.019 Uiso calc R 1 . .
C C7 0.3621(3) 0.6437(6) 0.3383(4) 0.0176(10) Uani d . 1 . .
H H7 0.3029 0.6358 0.3320 0.021 Uiso calc R 1 . .
C C8 0.4233(3) 0.6839(6) 0.4319(4) 0.0159(10) Uani d . 1 . .
H H8 0.4049 0.7041 0.4880 0.019 Uiso calc R 1 . .
C C9 0.5090(3) 0.6940(6) 0.4427(3) 0.0152(10) Uani d . 1 . .
H H9 0.5496 0.7228 0.5058 0.018 Uiso calc R 1 . .
C C10 0.5372(3) 0.6615(6) 0.3599(3) 0.0087(9) Uani d U 1 . .
C C11 0.7614(3) 1.1369(6) 0.5093(3) 0.0134(10) Uani d . 1 . .
C C12 0.8565(3) 1.0885(6) 0.5515(3) 0.0104(9) Uani d . 1 . .
C C13 0.9195(3) 1.2240(6) 0.5577(3) 0.0138(10) Uani d . 1 . .
H H13 0.9031 1.3456 0.5356 0.017 Uiso calc R 1 . .
C C14 1.0048(3) 1.1769(6) 0.5963(3) 0.0146(10) Uani d . 1 . .
H H14 1.0480 1.2657 0.6002 0.018 Uiso calc R 1 . .
C C15 1.0278(3) 0.9972(6) 0.6300(3) 0.0126(9) Uani d . 1 . .
C C16 1.1143(3) 0.9387(6) 0.6713(3) 0.0155(10) Uani d . 1 . .
H H16 1.1597 1.0243 0.6805 0.019 Uiso calc R 1 . .
C C17 1.1325(3) 0.7599(7) 0.6981(3) 0.0169(10) Uani d . 1 . .
H H17 1.1907 0.7213 0.7233 0.020 Uiso calc R 1 . .
C C18 1.0664(3) 0.6316(7) 0.6888(3) 0.0141(10) Uani d . 1 . .
H H18 1.0803 0.5082 0.7093 0.017 Uiso calc R 1 . .
C C19 0.9823(3) 0.6841(6) 0.6505(3) 0.0136(10) Uani d . 1 . .
H H19 0.9379 0.5973 0.6446 0.016 Uiso calc R 1 . .
C C20 0.9612(3) 0.8672(6) 0.6195(3) 0.0093(9) Uani d . 1 . .

loop_
_atom_site_aniso_label
_atom_site_aniso_U_11
_atom_site_aniso_U_22
_atom_site_aniso_U_33
_atom_site_aniso_U_12
_atom_site_aniso_U_13
_atom_site_aniso_U_23
Pb1 0.00792(9) 0.01030(9) 0.01183(8) -0.00087(7) 0.00412(6) 0.00058(7)
O1 0.0075(17) 0.0208(19) 0.0172(16) -0.0020(14) 0.0061(13) -0.0022(13)
O2 0.0192(19) 0.0226(18) 0.0175(16) 0.0033(15) 0.0117(14) -0.0028(14)
O3 0.0095(17) 0.0113(17) 0.0208(16) -0.0028(14) 0.0028(14) -0.0009(13)
O4 0.020(2) 0.0117(17) 0.0315(19) 0.0039(15) 0.0149(15) 0.0054(15)
N1 0.012(2) 0.0061(18) 0.0169(18) -0.0005(15) 0.0080(16) 0.0009(14)
N2 0.014(2) 0.0097(19) 0.0115(17) -0.0021(16) 0.0052(15) -0.0014(14)
C1 0.013(3) 0.008(2) 0.020(2) 0.0001(18) 0.009(2) 0.0037(17)
C2 0.007(2) 0.006(2) 0.017(2) 0.0002(17) 0.0025(18) 0.0001(16)
C3 0.014(2) 0.013(2) 0.013(2) -0.0032(19) 0.0045(18) -0.0013(18)
C4 0.015(3) 0.007(2) 0.015(2) -0.0004(19) -0.0009(18) 0.0007(17)
C5 0.014(3) 0.010(2) 0.016(2) 0.000(2) 0.0039(19) 0.0010(18)
C6 0.012(3) 0.013(2) 0.019(2) 0.001(2) 0.0007(19) 0.0007(19)
C7 0.010(3) 0.015(2) 0.026(3) 0.000(2) 0.004(2) 0.0054(19)
C8 0.013(3) 0.012(2) 0.023(2) 0.001(2) 0.007(2) 0.0040(19)
C9 0.014(3) 0.013(2) 0.016(2) 0.001(2) 0.0012(19) 0.0003(18)
C10 0.005(2) 0.005(2) 0.014(2) -0.0006(16) 0.0015(17) 0.0007(15)
C11 0.017(3) 0.013(2) 0.012(2) 0.005(2) 0.0062(19) 0.0029(17)
C12 0.013(2) 0.012(2) 0.0087(19) 0.0034(18) 0.0066(17) -0.0013(16)
C13 0.019(3) 0.008(2) 0.014(2) 0.001(2) 0.0065(19) 0.0034(17)
C14 0.015(3) 0.013(2) 0.017(2) -0.0075(19) 0.0074(19) -0.0052(18)
C15 0.014(2) 0.013(2) 0.013(2) -0.0028(19) 0.0073(18) -0.0023(17)
C16 0.010(2) 0.017(2) 0.020(2) -0.0033(19) 0.0052(19) -0.0039(19)
C17 0.012(3) 0.021(3) 0.016(2) 0.004(2) 0.0020(19) -0.0007(18)
C18 0.012(3) 0.015(2) 0.015(2) 0.001(2) 0.0041(19) 0.0008(18)
C19 0.013(2) 0.014(2) 0.013(2) -0.003(2) 0.0024(18) -0.0011(18)
C20 0.007(2) 0.013(2) 0.0096(19) -0.0013(18) 0.0049(17) -0.0030(17)

loop_
_atom_type_symbol
_atom_type_description
_atom_type_scat_dispersion_real
_atom_type_scat_dispersion_imag
_atom_type_scat_source
C C 0.0033 0.0016 'International Tables Vol C Tables 4.2.6.8 and 6.1.1.4'
H H 0.0000 0.0000 'International Tables Vol C Tables 4.2.6.8 and 6.1.1.4'
N N 0.0061 0.0033 'International Tables Vol C Tables 4.2.6.8 and 6.1.1.4'
O O 0.0106 0.0060 'International Tables Vol C Tables 4.2.6.8 and 6.1.1.4'
Pb Pb -3.3944 10.1111 'International Tables Vol C Tables 4.2.6.8 and 6.1.1.4'

loop_
_geom_angle_atom_site_label_1
_geom_angle_atom_site_label_2
_geom_angle_atom_site_label_3
_geom_angle_site_symmetry_1
_geom_angle_site_symmetry_3
_geom_angle
_geom_angle_publ_flag
O3 Pb1 O1 . . 89.98(11) ?
O3 Pb1 N2 . . 68.45(11) ?
O1 Pb1 N2 . . 76.13(11) ?
O3 Pb1 N1 . . 77.38(11) ?
O1 Pb1 N1 . . 67.90(11) ?
N2 Pb1 N1 . . 129.71(11) ?
O3 Pb1 O2 . 4_576 80.37(10) ?
O1 Pb1 O2 . 4_576 149.57(10) ?
N2 Pb1 O2 . 4_576 73.48(10) ?
N1 Pb1 O2 . 4_576 135.90(11) ?
O3 Pb1 O4 . 1_545 152.83(10) ?
O1 Pb1 O4 . 1_545 76.09(10) ?
N2 Pb1 O4 . 1_545 128.16(11) ?
N1 Pb1 O4 . 1_545 75.78(10) ?
O2 Pb1 O4 4_576 1_545 122.81(9) ?
C1 O1 Pb1 . . 122.9(3) ?
C11 O3 Pb1 . . 123.4(3) ?
C2 N1 C10 . . 119.3(4) ?
C2 N1 Pb1 . . 113.3(3) ?
C10 N1 Pb1 . . 127.0(3) ?
C12 N2 C20 . . 119.6(4) ?
C12 N2 Pb1 . . 113.4(3) ?
C20 N2 Pb1 . . 126.7(3) ?
O2 C1 O1 . . 123.9(4) ?
O2 C1 C2 . . 117.3(4) ?
O1 C1 C2 . . 118.8(4) ?
N1 C2 C3 . . 123.3(4) ?
N1 C2 C1 . . 116.6(4) ?
C3 C2 C1 . . 120.1(4) ?
C4 C3 C2 . . 118.8(4) ?
C4 C3 H3 . . 120.6 ?
C2 C3 H3 . . 120.6 ?
C3 C4 C5 . . 119.9(4) ?
C3 C4 H4 . . 120.0 ?
C5 C4 H4 . . 120.0 ?
C6 C5 C4 . . 123.3(4) ?
C6 C5 C10 . . 119.0(4) ?
C4 C5 C10 . . 117.8(4) ?
C7 C6 C5 . . 120.5(4) ?
C7 C6 H6 . . 119.7 ?
C5 C6 H6 . . 119.7 ?
C6 C7 C8 . . 120.5(5) ?
C6 C7 H7 . . 119.8 ?
C8 C7 H7 . . 119.8 ?
C9 C8 C7 . . 120.6(5) ?
C9 C8 H8 . . 119.7 ?
C7 C8 H8 . . 119.7 ?
C8 C9 C10 . . 120.1(4) ?
C8 C9 H9 . . 120.0 ?
C10 C9 H9 . . 120.0 ?
N1 C10 C9 . . 119.8(4) ?
N1 C10 C5 . . 120.9(4) ?
C9 C10 C5 . . 119.3(4) ?
O4 C11 O3 . . 125.2(4) ?
O4 C11 C12 . . 118.0(4) ?
O3 C11 C12 . . 116.8(4) ?
N2 C12 C13 . . 122.4(4) ?
N2 C12 C11 . . 117.5(4) ?
C13 C12 C11 . . 120.1(4) ?
C14 C13 C12 . . 118.9(4) ?
C14 C13 H13 . . 120.5 ?
C12 C13 H13 . . 120.5 ?
C13 C14 C15 . . 119.8(4) ?
C13 C14 H14 . . 120.1 ?
C15 C14 H14 . . 120.1 ?
C14 C15 C16 . . 123.0(4) ?
C14 C15 C20 . . 118.3(4) ?
C16 C15 C20 . . 118.6(4) ?
C17 C16 C15 . . 120.2(4) ?
C17 C16 H16 . . 119.9 ?
C15 C16 H16 . . 119.9 ?
C16 C17 C18 . . 121.1(5) ?
C16 C17 H17 . . 119.5 ?
C18 C17 H17 . . 119.5 ?
C19 C18 C17 . . 120.1(5) ?
C19 C18 H18 . . 119.9 ?
C17 C18 H18 . . 119.9 ?
C18 C19 C20 . . 120.2(4) ?
C18 C19 H19 . . 119.9 ?
C20 C19 H19 . . 119.9 ?
N2 C20 C19 . . 119.4(4) ?
N2 C20 C15 . . 121.0(4) ?
C19 C20 C15 . . 119.6(4) ?

loop_
_geom_bond_atom_site_label_1
_geom_bond_atom_site_label_2
_geom_bond_site_symmetry_2
_geom_bond_distance
_geom_bond_publ_flag
Pb1 O1 . 2.304(3) yes
Pb1 O2 4_576 2.952(3) yes
Pb1 O3 . 2.295(3) yes
Pb1 O4 1_545 3.014(3) yes
Pb1 N1 . 2.567(4) yes
Pb1 N2 . 2.531(4) yes
O1 C1 . 1.279(6) ?
O2 C1 . 1.255(5) ?
O3 C11 . 1.290(6) ?
O4 C11 . 1.229(5) ?
N1 C2 . 1.318(6) ?
N1 C10 . 1.370(6) ?
N2 C12 . 1.325(5) ?
N2 C20 . 1.368(6) ?
C1 C2 . 1.521(6) ?
C2 C3 . 1.408(6) ?
C3 C4 . 1.366(6) ?
C3 H3 . 0.9500 ?
C4 C5 . 1.416(6) ?
C4 H4 . 0.9500 ?
C5 C6 . 1.413(6) ?
C5 C10 . 1.427(6) ?
C6 C7 . 1.370(6) ?
C6 H6 . 0.9500 ?
C7 C8 . 1.412(7) ?
C7 H7 . 0.9500 ?
C8 C9 . 1.370(7) ?
C8 H8 . 0.9500 ?
C9 C10 . 1.417(6) ?
C9 H9 . 0.9500 ?
C11 C12 . 1.525(6) ?
C12 C13 . 1.413(6) ?
C13 C14 . 1.373(7) ?
C13 H13 . 0.9500 ?
C14 C15 . 1.404(6) ?
C14 H14 . 0.9500 ?
C15 C16 . 1.417(6) ?
C15 C20 . 1.419(6) ?
C16 C17 . 1.363(6) ?
C16 H16 . 0.9500 ?
C17 C18 . 1.408(7) ?
C17 H17 . 0.9500 ?
C18 C19 . 1.366(6) ?
C18 H18 . 0.9500 ?
C19 C20 . 1.413(6) ?
C19 H19 . 0.9500 ?

loop_
_geom_torsion_atom_site_label_1
_geom_torsion_atom_site_label_2
_geom_torsion_atom_site_label_3
_geom_torsion_atom_site_label_4
_geom_torsion_site_symmetry_1
_geom_torsion_site_symmetry_2
_geom_torsion_site_symmetry_3
_geom_torsion_site_symmetry_4
_geom_torsion
_geom_torsion_publ_flag
O3 Pb1 O1 C1 . . . . -79.2(3) ?
N2 Pb1 O1 C1 . . . . -147.0(3) ?
N1 Pb1 O1 C1 . . . . -2.8(3) ?
O2 Pb1 O1 C1 4_576 . . . -149.9(3) ?
O4 Pb1 O1 C1 1_545 . . . 77.2(3) ?
O1 Pb1 O3 C11 . . . . -74.7(3) ?
N2 Pb1 O3 C11 . . . . 0.4(3) ?
N1 Pb1 O3 C11 . . . . -142.0(3) ?
O2 Pb1 O3 C11 4_576 . . . 76.3(3) ?
O4 Pb1 O3 C11 1_545 . . . -132.9(3) ?
O3 Pb1 N1 C2 . . . . 100.8(3) ?
O1 Pb1 N1 C2 . . . . 5.6(3) ?
N2 Pb1 N1 C2 . . . . 53.2(3) ?
O2 Pb1 N1 C2 4_576 . . . 162.2(3) ?
O4 Pb1 N1 C2 1_545 . . . -75.0(3) ?
O3 Pb1 N1 C10 . . . . -85.8(3) ?
O1 Pb1 N1 C10 . . . . 179.0(4) ?
N2 Pb1 N1 C10 . . . . -133.3(3) ?
O2 Pb1 N1 C10 4_576 . . . -24.3(4) ?
O4 Pb1 N1 C10 1_545 . . . 98.5(3) ?
O3 Pb1 N2 C12 . . . . -3.8(3) ?
O1 Pb1 N2 C12 . . . . 91.8(3) ?
N1 Pb1 N2 C12 . . . . 46.9(3) ?
O2 Pb1 N2 C12 4_576 . . . -89.8(3) ?
O4 Pb1 N2 C12 1_545 . . . 151.2(2) ?
O3 Pb1 N2 C20 . . . . -178.2(3) ?
O1 Pb1 N2 C20 . . . . -82.6(3) ?
N1 Pb1 N2 C20 . . . . -127.5(3) ?
O2 Pb1 N2 C20 4_576 . . . 95.9(3) ?
O4 Pb1 N2 C20 1_545 . . . -23.2(4) ?
Pb1 O1 C1 O2 . . . . 179.4(3) ?
Pb1 O1 C1 C2 . . . . 0.1(5) ?
C10 N1 C2 C3 . . . . -0.4(6) ?
Pb1 N1 C2 C3 . . . . 173.6(3) ?
C10 N1 C2 C1 . . . . 178.5(4) ?
Pb1 N1 C2 C1 . . . . -7.5(5) ?
O2 C1 C2 N1 . . . . -173.8(4) ?
O1 C1 C2 N1 . . . . 5.5(6) ?
O2 C1 C2 C3 . . . . 5.2(6) ?
O1 C1 C2 C3 . . . . -175.5(4) ?
N1 C2 C3 C4 . . . . 1.2(7) ?
C1 C2 C3 C4 . . . . -177.7(4) ?
C2 C3 C4 C5 . . . . -1.1(7) ?
C3 C4 C5 C6 . . . . -179.2(4) ?
C3 C4 C5 C10 . . . . 0.4(7) ?
C4 C5 C6 C7 . . . . 179.4(5) ?
C10 C5 C6 C7 . . . . -0.2(7) ?
C5 C6 C7 C8 . . . . 1.2(7) ?
C6 C7 C8 C9 . . . . -0.7(7) ?
C7 C8 C9 C10 . . . . -0.9(7) ?
C2 N1 C10 C9 . . . . -179.1(4) ?
Pb1 N1 C10 C9 . . . . 7.8(5) ?
C2 N1 C10 C5 . . . . -0.4(6) ?
Pb1 N1 C10 C5 . . . . -173.5(3) ?
C8 C9 C10 N1 . . . . -179.5(4) ?
C8 C9 C10 C5 . . . . 1.9(6) ?
C6 C5 C10 N1 . . . . -180.0(4) ?
C4 C5 C10 N1 . . . . 0.4(6) ?
C6 C5 C10 C9 . . . . -1.3(6) ?
C4 C5 C10 C9 . . . . 179.1(4) ?
Pb1 O3 C11 O4 . . . . -177.6(3) ?
Pb1 O3 C11 C12 . . . . 2.8(5) ?
C20 N2 C12 C13 . . . . 2.8(6) ?
Pb1 N2 C12 C13 . . . . -172.1(3) ?
C20 N2 C12 C11 . . . . -178.7(3) ?
Pb1 N2 C12 C11 . . . . 6.5(4) ?
O4 C11 C12 N2 . . . . 173.9(4) ?
O3 C11 C12 N2 . . . . -6.5(6) ?
O4 C11 C12 C13 . . . . -7.6(6) ?
O3 C11 C12 C13 . . . . 172.1(4) ?
N2 C12 C13 C14 . . . . -1.7(6) ?
C11 C12 C13 C14 . . . . 179.8(4) ?
C12 C13 C14 C15 . . . . -0.9(7) ?
C13 C14 C15 C16 . . . . -179.5(4) ?
C13 C14 C15 C20 . . . . 2.3(6) ?
C14 C15 C16 C17 . . . . -176.7(4) ?
C20 C15 C16 C17 . . . . 1.5(6) ?
C15 C16 C17 C18 . . . . -2.4(7) ?
C16 C17 C18 C19 . . . . 1.5(7) ?
C17 C18 C19 C20 . . . . 0.3(7) ?
C12 N2 C20 C19 . . . . 179.0(4) ?
Pb1 N2 C20 C19 . . . . -6.9(5) ?
C12 N2 C20 C15 . . . . -1.3(6) ?
Pb1 N2 C20 C15 . . . . 172.8(3) ?
C18 C19 C20 N2 . . . . 178.6(4) ?
C18 C19 C20 C15 . . . . -1.1(6) ?
C14 C15 C20 N2 . . . . -1.3(6) ?
C16 C15 C20 N2 . . . . -179.5(4) ?
C14 C15 C20 C19 . . . . 178.5(4) ?
C16 C15 C20 C19 . . . . 0.2(6) ?
